data_4348062
loop_
_publ_author_name
'Bai, Zhuanling'
'Wang, Yanlong'
'Li, Yuxiang'
'Liu, Wei'
'Chen, Lanhua'
'Sheng, Daopeng'
'Diwu, Juan'
'Chai, Zhifang'
'Albrecht-Schmitt, Thomas E'
'Wang, Shuao'

_publ_section_title
;
 First Cationic Uranyl-Organic Framework with Anion-Exchange Capabilities.
;
_journal_issue 13
_journal_name_full 'Inorganic chemistry'
_journal_page_first 6358
_journal_page_last 6360
_journal_paper_doi 10.1021/acs.inorgchem.6b00930
_journal_volume 55
_journal_year 2016
_chemical_formula_moiety C31H29N3O14U2
_chemical_formula_sum 'C31 H29 N3 O14 U2'
_chemical_formula_weight 1143.63
_chemical_name_common SCU-6
_space_group_crystal_system triclinic
_space_group_IT_number 2
_space_group_name_Hall '-P 1'
_space_group_name_H-M_alt 'P -1'
_atom_sites_solution_hydrogens geom
_audit_creation_method SHELXL-2014/7
_cell_angle_alpha 86.074(4)
_cell_angle_beta 77.548(4)
_cell_angle_gamma 77.848(3)
_cell_formula_units_Z 2
_cell_length_a 11.5033(13)
_cell_length_b 11.7686(12)
_cell_length_c 13.3628(14)
_cell_measurement_reflns_used 7925
_cell_measurement_temperature 273(2)
_cell_measurement_theta_max 27.536
_cell_measurement_theta_min 2.290
_cell_volume 1726.4(3)
_computing_cell_refinement 'Bruker SMART'
_computing_data_collection 'Bruker SMART'
_computing_data_reduction 'Bruker SAINT'
_computing_molecular_graphics 'SHELXL-2014/7 (Sheldrick, 2014)'
_computing_publication_material 'SHELXL-2014/7 (Sheldrick, 2014)'
_computing_structure_refinement 'SHELXL-2014/7 (Sheldrick, 2014)'
_computing_structure_solution 'SHELXL-2014/7 (Sheldrick, 2014)'
_diffrn_ambient_temperature 273(2)
_diffrn_detector_area_resol_mean 0
_diffrn_measured_fraction_theta_full 0.998
_diffrn_measured_fraction_theta_max 0.995
_diffrn_measurement_device_type 'BRUKER apex II'
_diffrn_measurement_method '0.5 wide w/ exposures'
_diffrn_radiation_type MoK\a
_diffrn_radiation_wavelength 0.71073
_diffrn_reflns_av_R_equivalents 0.0421
_diffrn_reflns_av_unetI/netI 0.0220
_diffrn_reflns_Laue_measured_fraction_full 0.998
_diffrn_reflns_Laue_measured_fraction_max 0.995
_diffrn_reflns_limit_h_max 14
_diffrn_reflns_limit_h_min -14
_diffrn_reflns_limit_k_max 15
_diffrn_reflns_limit_k_min -15
_diffrn_reflns_limit_l_max 17
_diffrn_reflns_limit_l_min -17
_diffrn_reflns_number 82298
_diffrn_reflns_point_group_measured_fraction_full 0.998
_diffrn_reflns_point_group_measured_fraction_max 0.995
_diffrn_reflns_theta_full 25.242
_diffrn_reflns_theta_max 27.536
_diffrn_reflns_theta_min 2.290
_diffrn_source 'fine-focus sealed tube'
_exptl_absorpt_coefficient_mu 9.440
_exptl_absorpt_correction_T_max 0.863
_exptl_absorpt_correction_T_min 0.498
_exptl_absorpt_correction_type multi-scan
_exptl_absorpt_process_details 'SADABS, Bruker'
_exptl_crystal_colour YELLOW
_exptl_crystal_density_diffrn 2.200
_exptl_crystal_description BULK
_exptl_crystal_F_000 1064
_exptl_crystal_size_max 0.030
_exptl_crystal_size_mid 0.030
_exptl_crystal_size_min 0.010
_refine_diff_density_max 3.684
_refine_diff_density_min -2.793
_refine_diff_density_rms 0.222
_refine_ls_extinction_method none
_refine_ls_goodness_of_fit_ref 0.804
_refine_ls_hydrogen_treatment constr
_refine_ls_matrix_type full
_refine_ls_number_parameters 446
_refine_ls_number_reflns 7925
_refine_ls_number_restraints 18
_refine_ls_restrained_S_all 0.817
_refine_ls_R_factor_all 0.0412
_refine_ls_R_factor_gt 0.0339
_refine_ls_shift/su_max 0.001
_refine_ls_shift/su_mean 0.000
_refine_ls_structure_factor_coef Fsqd
_refine_ls_weighting_details 'w=1/[\s^2^(Fo^2^)+(0.0900P)^2^+14.7318P] where P=(Fo^2^+2Fc^2^)/3'
_refine_ls_weighting_scheme calc
_refine_ls_wR_factor_gt 0.1026
_refine_ls_wR_factor_ref 0.1120
_reflns_Friedel_coverage 0.000
_reflns_number_gt 6911
_reflns_number_total 7925
_reflns_threshold_expression 'I > 2\s(I)'
_cod_data_source_file ic6b00930_si_002.cif
_cod_data_source_block SCU-6
_cod_depositor_comments
;
The following automatic conversions were performed:

data item '_exptl_absorpt_correction_type' value 'Multi-scan' was
changed to 'multi-scan' in accordance with the
/home/saulius/struct/COD-crude-data/automatic-downloads/DataCite-retrospective/ACS/depositions/lib/dictionaries/cif_core.dic
dictionary named 'cif_core.dic' version 2.4.2 last updated on
2011-04-26.

Automatic conversion script
Id: cif_fix_values 6909 2019-04-08 15:41:33Z antanas 
;
_cod_database_code 4348062
_shelx_shelxl_version_number 2014/7
_shelx_space_group_comment
;
The symmetry employed for this shelxl refinement is uniquely defined
by the following loop, which should always be used as a source of
symmetry information in preference to the above space-group names.
They are only intended as comments.
;

loop_
_space_group_symop_operation_xyz
'x, y, z'
'-x, -y, -z'

loop_
_atom_site_label
_atom_site_type_symbol
_atom_site_fract_x
_atom_site_fract_y
_atom_site_fract_z
_atom_site_U_iso_or_equiv
_atom_site_adp_type
_atom_site_occupancy
_atom_site_site_symmetry_order
_atom_site_calc_flag
_atom_site_refinement_flags_posn
_atom_site_refinement_flags_adp
U1 U 0.62992(2) -0.06243(2) 0.39865(2) 0.02809(8) Uani 1 1 d . .
U2 U 0.45625(2) 0.25684(2) 0.35656(2) 0.03774(9) Uani 1 1 d . .
O1 O 0.7329(4) 0.0078(4) 0.4430(4) 0.0411(11) Uani 1 1 d . .
O2 O 0.5391(5) -0.1391(6) 0.3445(5) 0.0620(17) Uani 1 1 d . .
O4 O 0.3735(5) 0.2136(4) 0.2735(4) 0.0469(12) Uani 1 1 d . .
O3 O 0.5416(7) 0.3077(6) 0.4354(5) 0.0663(19) Uani 1 1 d . .
O5 O 0.4740(4) 0.0873(4) 0.4391(3) 0.0345(10) Uani 1 1 d . .
N1 N 0.2555(6) 0.8678(5) 0.3151(5) 0.0429(14) Uani 1 1 d . .
C6 C 0.2995(7) 0.7965(6) 0.3869(5) 0.0390(14) Uani 1 1 d . .
H6A H 0.3276 0.8267 0.4376 0.047 Uiso 1 1 calc R U
O10 O 0.2181(7) 0.4710(5) 0.2432(5) 0.0650(17) Uani 1 1 d . .
C7 C 0.3033(8) 0.6794(6) 0.3857(6) 0.0451(17) Uani 1 1 d . .
H7A H 0.3334 0.6305 0.4359 0.054 Uiso 1 1 calc R U
C9 C 0.1888(6) 1.0699(5) 0.2475(5) 0.0312(12) Uani 1 1 d . .
O7 O 0.7983(7) -0.1637(8) 0.2768(6) 0.089(3) Uani 1 1 d . .
C3 C 0.2626(7) 0.6337(5) 0.3105(6) 0.0387(14) Uani 1 1 d . .
C2 C 0.2669(9) 0.5040(6) 0.3055(6) 0.054(2) Uani 1 1 d . .
C14 C 0.0682(6) 1.1200(6) 0.2852(6) 0.0404(15) Uani 1 1 d . .
C10 C 0.2445(7) 1.0929(6) 0.1469(6) 0.0420(16) Uani 1 1 d . .
O9 O 0.3201(8) 0.4428(5) 0.3700(5) 0.082(2) Uani 1 1 d . U
C4 C 0.2157(9) 0.7089(6) 0.2392(7) 0.057(2) Uani 1 1 d . .
H4B H 0.1852 0.6808 0.1890 0.069 Uiso 1 1 calc R U
C8 C 0.2609(9) 0.9934(6) 0.3170(8) 0.059(2) Uani 1 1 d . .
H8A H 0.3451 1.0013 0.2970 0.071 Uiso 1 1 calc R U
H8B H 0.2305 1.0202 0.3866 0.071 Uiso 1 1 calc R U
C5 C 0.2137(10) 0.8249(7) 0.2422(8) 0.067(3) Uani 1 1 d . .
H5A H 0.1830 0.8750 0.1930 0.081 Uiso 1 1 calc R U
O8 O 0.9732(7) -0.1683(15) 0.1684(8) 0.160(6) Uani 1 1 d . .
C12 C 0.0547(11) 1.2239(6) 0.1278(9) 0.072(3) Uani 1 1 d . .
C11 C 0.1751(11) 1.1699(7) 0.0863(6) 0.064(3) Uani 1 1 d . .
C15 C 0.0107(12) 1.0875(12) 0.3950(8) 0.096(5) Uani 1 1 d . .
H15A H 0.0692 1.0321 0.4239 0.143 Uiso 1 1 calc R U
H15B H -0.0147 1.1560 0.4356 0.143 Uiso 1 1 calc R U
H15C H -0.0584 1.0542 0.3943 0.143 Uiso 1 1 calc R U
C16 C 0.3771(9) 1.0345(13) 0.1064(11) 0.106(5) Uani 1 1 d . .
H16A H 0.4021 1.0589 0.0364 0.158 Uiso 1 1 calc R U
H16B H 0.4277 1.0562 0.1473 0.158 Uiso 1 1 calc R U
H16C H 0.3846 0.9516 0.1101 0.158 Uiso 1 1 calc R U
C1 C 0.8982(8) -0.1340(13) 0.2413(9) 0.096(5) Uani 1 1 d . .
H1A H 0.9156 -0.0771 0.2775 0.115 Uiso 1 1 calc R U
C17 C -0.0155(17) 1.3129(11) 0.0624(13) 0.132(6) Uani 1 1 d . U
H17A H 0.0346 1.3196 -0.0043 0.197 Uiso 1 1 calc R U
H17B H -0.0877 1.2880 0.0559 0.197 Uiso 1 1 calc R U
H17C H -0.0374 1.3870 0.0946 0.197 Uiso 1 1 calc R U
C13 C 0.0037(8) 1.1976(7) 0.2271(9) 0.058(2) Uani 1 1 d . .
C20 C -0.2630(6) 1.5387(7) 0.3896(6) 0.0454(17) Uani 1 1 d . .
H20A H -0.3408 1.5839 0.4065 0.054 Uiso 1 1 calc R U
C19 C -0.2450(6) 1.4351(7) 0.3420(7) 0.0464(17) Uani 1 1 d . .
H19A H -0.3108 1.4108 0.3264 0.056 Uiso 1 1 calc R U
N2 N -0.1351(6) 1.3693(6) 0.3179(8) 0.075(3) Uani 1 1 d . .
C21 C -0.1675(7) 1.5759(6) 0.4123(9) 0.061(3) Uani 1 1 d . .
C18 C -0.1256(8) 1.2547(9) 0.2703(14) 0.120(6) Uani 1 1 d . .
H18A H -0.1711 1.2670 0.2159 0.144 Uiso 1 1 calc R U
H18B H -0.1621 1.2031 0.3216 0.144 Uiso 1 1 calc R U
C22 C -0.0528(8) 1.5082(10) 0.3850(15) 0.129(7) Uani 1 1 d . .
H22A H 0.0144 1.5323 0.3980 0.155 Uiso 1 1 calc R U
C23 C -0.0392(9) 1.4031(10) 0.3376(12) 0.092(3) Uani 1 1 d . U
H23A H 0.0376 1.3562 0.3195 0.111 Uiso 1 1 calc R U
C29 C 0.4009(9) 1.4020(9) -0.1699(6) 0.062(2) Uani 1 1 d . .
H29A H 0.4435 1.4116 -0.2365 0.074 Uiso 1 1 calc R U
C28 C 0.3865(10) 1.4865(8) -0.1004(7) 0.062(2) Uani 1 1 d . .
C30 C 0.3538(11) 1.3029(8) -0.1437(6) 0.072(3) Uani 1 1 d . .
H30A H 0.3633 1.2464 -0.1918 0.086 Uiso 1 1 calc R U
N3 N 0.2935(11) 1.2901(7) -0.0461(5) 0.082(3) Uani 1 1 d . .
C27 C 0.3325(12) 1.4659(9) 0.0000(7) 0.078(3) Uani 1 1 d . .
H27A H 0.3271 1.5187 0.0503 0.094 Uiso 1 1 calc R U
C26 C 0.2869(14) 1.3662(9) 0.0248(7) 0.096(5) Uani 1 1 d . .
H26A H 0.2509 1.3519 0.0925 0.115 Uiso 1 1 calc R U
C25 C 0.2326(18) 1.1880(11) -0.0257(7) 0.130(7) Uani 1 1 d . .
H25A H 0.1701 1.1981 -0.0659 0.156 Uiso 1 1 calc R U
H25B H 0.2920 1.1185 -0.0490 0.156 Uiso 1 1 calc R U
O14 O 0.4536(10) 1.6193(9) -0.2248(6) 0.121(4) Uani 1 1 d . .
O13 O 0.4208(11) 1.6672(8) -0.0623(8) 0.117(4) Uani 1 1 d . .
C31 C 0.4212(12) 1.6036(10) -0.1284(9) 0.080(3) Uani 1 1 d . .
O11 O -0.2906(5) 1.7485(4) 0.4867(5) 0.0499(13) Uani 1 1 d . .
O12 O -0.0916(7) 1.7156(6) 0.4826(9) 0.106(4) Uani 1 1 d . .
C24 C -0.1807(8) 1.6896(7) 0.4653(9) 0.061(2) Uani 1 1 d . .
O6 O 0.6358(10) 0.1147(10) 0.2659(9) 0.117(3) Uiso 1 1 d . .

loop_
_atom_site_aniso_label
_atom_site_aniso_U_11
_atom_site_aniso_U_22
_atom_site_aniso_U_33
_atom_site_aniso_U_23
_atom_site_aniso_U_13
_atom_site_aniso_U_12
U1 0.02641(12) 0.02719(13) 0.02736(12) -0.00456(8) -0.00232(8) -0.00013(8)
U2 0.05476(17) 0.02644(13) 0.04311(15) 0.01537(10) -0.02486(12) -0.02284(11)
O1 0.036(2) 0.036(3) 0.054(3) 0.001(2) -0.013(2) -0.012(2)
O2 0.047(3) 0.071(4) 0.072(4) -0.042(3) -0.017(3) -0.002(3)
O4 0.059(3) 0.029(2) 0.064(3) -0.001(2) -0.032(3) -0.013(2)
O3 0.100(5) 0.070(4) 0.060(4) 0.028(3) -0.051(4) -0.061(4)
O5 0.035(2) 0.022(2) 0.037(2) 0.0054(17) 0.0014(18) 0.0029(17)
N1 0.058(4) 0.020(2) 0.060(4) 0.008(2) -0.033(3) -0.012(2)
C6 0.049(4) 0.028(3) 0.042(4) 0.005(3) -0.017(3) -0.006(3)
O10 0.104(5) 0.026(3) 0.072(4) -0.002(3) -0.036(4) -0.009(3)
C7 0.072(5) 0.021(3) 0.044(4) 0.006(3) -0.021(4) -0.005(3)
C9 0.041(3) 0.017(2) 0.039(3) 0.003(2) -0.014(3) -0.009(2)
O7 0.062(4) 0.126(7) 0.075(5) -0.067(5) 0.005(3) -0.012(4)
C3 0.049(4) 0.018(3) 0.046(4) 0.003(2) -0.011(3) -0.002(3)
C2 0.101(7) 0.013(3) 0.044(4) 0.003(3) -0.023(4) 0.000(3)
C14 0.046(4) 0.031(3) 0.048(4) -0.012(3) -0.003(3) -0.021(3)
C10 0.046(4) 0.034(3) 0.046(4) -0.011(3) 0.002(3) -0.018(3)
O9 0.161(6) 0.022(2) 0.064(4) 0.001(2) -0.052(4) 0.008(3)
C4 0.087(6) 0.024(3) 0.078(6) 0.008(3) -0.057(5) -0.011(4)
C8 0.091(6) 0.020(3) 0.087(6) 0.014(3) -0.062(5) -0.019(4)
C5 0.109(8) 0.029(4) 0.088(7) 0.019(4) -0.073(6) -0.021(4)
O8 0.049(4) 0.334(18) 0.095(7) -0.093(10) 0.008(4) -0.034(7)
C12 0.111(8) 0.018(3) 0.111(8) 0.000(4) -0.087(7) -0.002(4)
C11 0.139(9) 0.044(4) 0.031(3) 0.012(3) -0.028(5) -0.058(6)
C15 0.122(10) 0.114(10) 0.057(6) -0.026(6) 0.034(6) -0.083(9)
C16 0.052(6) 0.127(11) 0.128(11) -0.078(9) 0.032(6) -0.025(6)
C1 0.037(5) 0.167(13) 0.079(7) -0.072(8) -0.001(5) -0.003(6)
C17 0.205(14) 0.066(7) 0.156(12) 0.018(7) -0.137(11) -0.004(8)
C13 0.050(4) 0.030(4) 0.103(7) -0.022(4) -0.038(5) 0.001(3)
C20 0.031(3) 0.038(4) 0.064(5) -0.005(3) -0.014(3) 0.004(3)
C19 0.032(3) 0.040(4) 0.068(5) -0.003(3) -0.015(3) -0.004(3)
N2 0.037(3) 0.038(4) 0.156(9) -0.043(5) -0.032(4) 0.004(3)
C21 0.036(4) 0.021(3) 0.125(8) -0.023(4) -0.025(4) 0.009(3)
C18 0.042(5) 0.064(6) 0.264(18) -0.100(9) -0.055(8) 0.018(4)
C22 0.034(4) 0.073(7) 0.29(2) -0.113(11) -0.042(8) 0.012(4)
C23 0.047(4) 0.069(6) 0.164(8) -0.052(6) -0.029(5) 0.004(4)
C29 0.083(6) 0.070(6) 0.032(4) 0.017(4) -0.009(4) -0.024(5)
C28 0.094(7) 0.055(5) 0.049(5) 0.029(4) -0.029(4) -0.038(5)
C30 0.128(9) 0.054(5) 0.034(4) 0.006(4) -0.014(5) -0.024(6)
N3 0.181(10) 0.052(4) 0.027(3) 0.009(3) -0.014(4) -0.063(5)
C27 0.142(10) 0.057(5) 0.049(5) 0.007(4) -0.014(6) -0.059(6)
C26 0.197(14) 0.071(6) 0.032(4) 0.002(4) 0.003(6) -0.084(8)
C25 0.30(2) 0.082(8) 0.035(5) 0.006(5) -0.016(8) -0.129(11)
O14 0.193(10) 0.150(8) 0.076(5) 0.072(5) -0.068(6) -0.142(8)
O13 0.213(12) 0.076(5) 0.094(6) 0.044(5) -0.067(7) -0.083(7)
C31 0.112(9) 0.075(7) 0.082(7) 0.041(6) -0.051(7) -0.065(7)
O11 0.045(3) 0.022(2) 0.072(4) 0.001(2) -0.006(3) 0.009(2)
O12 0.061(4) 0.050(4) 0.219(11) -0.062(5) -0.061(6) 0.012(3)
C24 0.050(5) 0.026(4) 0.104(7) -0.019(4) -0.020(5) 0.009(3)

loop_
_atom_type_symbol
_atom_type_description
_atom_type_scat_dispersion_real
_atom_type_scat_dispersion_imag
_atom_type_scat_source
C C 0.0033 0.0016 'International Tables Vol C Tables 4.2.6.8 and 6.1.1.4'
H H 0.0000 0.0000 'International Tables Vol C Tables 4.2.6.8 and 6.1.1.4'
N N 0.0061 0.0033 'International Tables Vol C Tables 4.2.6.8 and 6.1.1.4'
O O 0.0106 0.0060 'International Tables Vol C Tables 4.2.6.8 and 6.1.1.4'
U U -9.6767 9.6646 'International Tables Vol C Tables 4.2.6.8 and 6.1.1.4'

loop_
_geom_angle_atom_site_label_1
_geom_angle_atom_site_label_2
_geom_angle_atom_site_label_3
_geom_angle
_geom_angle_site_symmetry_1
_geom_angle_site_symmetry_3
O1 U1 O2 174.3(2) . .
O1 U1 O5 93.0(2) . .
O2 U1 O5 91.7(2) . .
O1 U1 O5 92.0(2) . 2_656
O2 U1 O5 92.6(3) . 2_656
O5 U1 O5 69.97(17) . 2_656
O1 U1 O7 89.0(2) . .
O2 U1 O7 85.4(3) . .
O5 U1 O7 150.6(3) . .
O5 U1 O7 139.3(3) 2_656 .
O1 U1 O11 90.8(2) . 1_635
O2 U1 O11 88.1(3) . 1_635
O5 U1 O11 135.42(17) . 1_635
O5 U1 O11 65.51(16) 2_656 1_635
O7 U1 O11 73.8(3) . 1_635
O1 U1 O6 80.0(3) . .
O2 U1 O6 99.0(3) . .
O5 U1 O6 66.2(3) . .
O5 U1 O6 134.8(3) 2_656 .
O7 U1 O6 85.3(3) . .
O11 U1 O6 157.4(3) 1_635 .
O1 U1 U1 93.05(17) . 2_656
O2 U1 U1 92.60(19) . 2_656
O5 U1 U1 35.30(11) . 2_656
O5 U1 U1 34.67(10) 2_656 2_656
O7 U1 U1 173.7(2) . 2_656
O11 U1 U1 100.16(12) 1_635 2_656
O6 U1 U1 100.9(2) . 2_656
O1 U1 U2 98.70(17) . 2_656
O2 U1 U2 83.9(2) . 2_656
O5 U1 U2 96.94(11) . 2_656
O5 U1 U2 28.12(10) 2_656 2_656
O7 U1 U2 111.8(2) . 2_656
O11 U1 U2 38.73(12) 1_635 2_656
O6 U1 U2 162.8(2) . 2_656
U1 U1 U2 62.010(9) 2_656 2_656
O1 U1 U2 84.19(16) . .
O2 U1 U2 98.6(2) . .
O5 U1 U2 27.48(11) . .
O5 U1 U2 96.27(10) 2_656 .
O7 U1 U2 124.2(2) . .
O11 U1 U2 160.98(13) 1_635 .
O6 U1 U2 38.9(2) . .
U1 U1 U2 61.970(8) 2_656 .
U2 U1 U2 123.980(8) 2_656 .
O4 U2 O3 176.6(2) . .
O4 U2 O5 92.8(2) . .
O3 U2 O5 90.5(2) . .
O4 U2 O9 89.0(2) . .
O3 U2 O9 89.2(3) . .
O5 U2 O9 138.4(2) . .
O4 U2 O14 91.5(3) . 2_675
O3 U2 O14 85.1(3) . 2_675
O5 U2 O14 147.8(3) . 2_675
O9 U2 O14 73.6(4) . 2_675
O4 U2 O6 86.5(3) . .
O3 U2 O6 93.7(4) . .
O5 U2 O6 69.2(3) . .
O9 U2 O6 152.3(3) . .
O14 U2 O6 79.2(4) 2_675 .
O4 U2 O11 93.9(2) . 2_576
O3 U2 O11 88.3(3) . 2_576
O5 U2 O11 66.73(15) . 2_576
O9 U2 O11 71.7(2) . 2_576
O14 U2 O11 144.7(3) 2_675 2_576
O6 U2 O11 135.9(3) . 2_576
O4 U2 U1 101.05(18) . 2_656
O3 U2 U1 82.32(18) . 2_656
O5 U2 U1 29.05(11) . 2_656
O9 U2 U1 110.16(19) . 2_656
O14 U2 U1 166.8(2) 2_675 2_656
O6 U2 U1 97.6(3) . 2_656
O11 U2 U1 39.07(11) 2_576 2_656
O4 U2 U1 93.33(16) . .
O3 U2 U1 89.1(2) . .
O5 U2 U1 27.90(11) . .
O9 U2 U1 166.17(19) . .
O14 U2 U1 119.9(3) 2_675 .
O6 U2 U1 41.6(3) . .
O11 U2 U1 94.54(10) 2_576 .
U1 U2 U1 56.021(8) 2_656 .
U2 O5 U1 124.6(2) . .
U2 O5 U1 122.83(19) . 2_656
U1 O5 U1 110.03(17) . 2_656
C5 N1 C6 120.2(6) . .
C5 N1 C8 122.2(6) . .
C6 N1 C8 117.5(6) . .
N1 C6 C7 120.2(7) . .
C6 C7 C3 120.3(6) . .
C14 C9 C10 120.5(6) . .
C14 C9 C8 119.5(7) . .
C10 C9 C8 120.0(7) . .
C1 O7 U1 127.5(7) . .
C4 C3 C7 118.2(6) . .
C4 C3 C2 119.8(7) . .
C7 C3 C2 122.0(6) . .
O10 C2 O9 127.6(7) . .
O10 C2 C3 118.3(6) . .
O9 C2 C3 114.0(7) . .
C13 C14 C9 120.9(7) . .
C13 C14 C15 121.1(9) . .
C9 C14 C15 118.0(8) . .
C9 C10 C11 118.0(7) . .
C9 C10 C16 119.4(9) . .
C11 C10 C16 122.6(9) . .
C2 O9 U2 131.5(5) . .
C5 C4 C3 120.0(7) . .
N1 C8 C9 113.6(6) . .
N1 C5 C4 121.0(7) . .
C13 C12 C11 119.3(7) . .
C13 C12 C17 121.5(12) . .
C11 C12 C17 119.3(13) . .
C12 C11 C10 120.5(7) . .
C12 C11 C25 121.5(11) . .
C10 C11 C25 118.0(12) . .
O8 C1 O7 129.1(12) . .
C14 C13 C12 120.8(8) . .
C14 C13 C18 120.4(11) . .
C12 C13 C18 118.8(10) . .
C19 C20 C21 120.4(6) . .
N2 C19 C20 120.7(7) . .
C23 N2 C19 120.8(7) . .
C23 N2 C18 122.5(7) . .
C19 N2 C18 116.6(7) . .
C20 C21 C22 118.7(7) . .
C20 C21 C24 123.2(7) . .
C22 C21 C24 118.1(7) . .
N2 C18 C13 112.4(7) . .
C21 C22 C23 118.9(8) . .
N2 C23 C22 120.6(9) . .
C28 C29 C30 121.6(8) . .
C29 C28 C27 118.2(8) . .
C29 C28 C31 123.6(9) . .
C27 C28 C31 118.1(9) . .
N3 C30 C29 118.2(8) . .
C26 N3 C30 121.3(8) . .
C26 N3 C25 123.2(8) . .
C30 N3 C25 115.5(8) . .
C26 C27 C28 119.2(9) . .
N3 C26 C27 121.2(8) . .
C11 C25 N3 114.2(7) . .
C31 O14 U2 144.5(7) . 2_675
O13 C31 O14 127.4(9) . .
O13 C31 C28 119.9(9) . .
O14 C31 C28 112.6(10) . .
C24 O11 U2 130.7(6) . 2_576
C24 O11 U1 125.3(6) . 1_475
U2 O11 U1 102.20(16) 2_576 1_475
O12 C24 O11 127.0(8) . .
O12 C24 C21 118.9(7) . .
O11 C24 C21 114.1(7) . .
U2 O6 U1 99.5(4) . .

loop_
_geom_bond_atom_site_label_1
_geom_bond_atom_site_label_2
_geom_bond_distance
_geom_bond_site_symmetry_2
U1 O1 1.794(5) .
U1 O2 1.801(6) .
U1 O5 2.236(4) .
U1 O5 2.271(4) 2_656
U1 O7 2.400(6) .
U1 O11 2.534(5) 1_635
U1 O6 2.645(11) .
U1 U1 3.6924(5) 2_656
U1 U2 3.9305(4) 2_656
U1 U2 3.9319(5) .
U2 O4 1.771(5) .
U2 O3 1.791(5) .
U2 O5 2.205(4) .
U2 O9 2.400(6) .
U2 O14 2.408(6) 2_675
U2 O6 2.505(11) .
U2 O11 2.516(6) 2_576
U2 U1 3.9305(4) 2_656
O5 U1 2.271(4) 2_656
N1 C5 1.345(10) .
N1 C6 1.341(9) .
N1 C8 1.495(8) .
C6 C7 1.372(9) .
O10 C2 1.225(10) .
C7 C3 1.378(10) .
C9 C14 1.386(9) .
C9 C10 1.393(9) .
C9 C8 1.505(9) .
O7 C1 1.256(13) .
C3 C4 1.374(10) .
C3 C2 1.523(9) .
C2 O9 1.262(10) .
C14 C13 1.361(12) .
C14 C15 1.533(12) .
C10 C11 1.410(12) .
C10 C16 1.532(12) .
C4 C5 1.363(10) .
O8 C1 1.185(12) .
C12 C13 1.373(15) .
C12 C11 1.406(16) .
C12 C17 1.528(13) .
C11 C25 1.520(12) .
C13 C18 1.504(12) .
C20 C19 1.371(11) .
C20 C21 1.362(11) .
C19 N2 1.322(9) .
N2 C23 1.330(12) .
N2 C18 1.505(10) .
C21 C22 1.377(11) .
C21 C24 1.521(11) .
C22 C23 1.393(13) .
C29 C28 1.367(13) .
C29 C30 1.381(13) .
C28 C27 1.380(13) .
C28 C31 1.515(12) .
C30 N3 1.354(11) .
N3 C26 1.328(11) .
N3 C25 1.495(12) .
C27 C26 1.375(12) .
O14 C31 1.274(13) .
O14 U2 2.408(6) 2_675
O13 C31 1.195(14) .
O11 C24 1.289(9) .
O11 U2 2.516(6) 2_576
O11 U1 2.534(5) 1_475
O12 C24 1.201(11) .
